data_7022224
loop_
_publ_author_name
'Femoni, Cristina'
'Muzzioli, Sara'
'Palazzi, Antonio'
'Stagni, Stefano'
'Zacchini, Stefano'
'Monti, Filippo'
'Accorsi, Gianluca'
'Bolognesi, Margherita'
'Armaroli, Nicola'
'Massi, Massimiliano'
'Valenti, Giovanni'
'Marcaccio, Massimo'

_publ_section_title
;
 New tetrazole-based Cu(I) homo- and heteroleptic complexes with various
 P^P ligands: synthesis, characterization, redox and photophysical
 properties.
;
_journal_issue 4
_journal_name_full 'Dalton transactions (Cambridge, England : 2003)'
_journal_page_first 997
_journal_page_last 1010
_journal_paper_doi 10.1039/c2dt32056h
_journal_volume 42
_journal_year 2013
_chemical_formula_sum 'C76 H84 B2 Cu2 F8 N10 O P4'
_chemical_formula_weight 1578.11
_chemical_name_systematic
;
?
;
_space_group_IT_number 2
_symmetry_cell_setting triclinic
_symmetry_space_group_name_Hall '-P 1'
_symmetry_space_group_name_H-M 'P -1'
_atom_sites_solution_hydrogens geom
_atom_sites_solution_primary direct
_atom_sites_solution_secondary difmap
_audit_creation_method SHELXL-97
_cell_angle_alpha 73.001(5)
_cell_angle_beta 68.107(5)
_cell_angle_gamma 88.574(5)
_cell_formula_units_Z 1
_cell_length_a 11.935(5)
_cell_length_b 12.949(5)
_cell_length_c 14.490(6)
_cell_measurement_reflns_used 1673
_cell_measurement_temperature 296(2)
_cell_measurement_theta_max 18.621
_cell_measurement_theta_min 2.343
_cell_volume 1978.1(14)
_computing_cell_refinement 'APEX2 (Bruker AXS, 2006)'
_computing_data_collection 'APEX2 (Bruker AXS, 2006)'
_computing_data_reduction 'SAINT (Bruker AXS, 2004)'
_computing_molecular_graphics 'ORTEP 3 (Farrugia, 1997)'
_computing_publication_material 'XCIF (Bruker AXS, 2001)'
_computing_structure_refinement 'SHELXL-97 (Sheldrick, 1997)'
_computing_structure_solution 'SHELXS-97 (Sheldrick, 1990)'
_diffrn_ambient_temperature 296(2)
_diffrn_measured_fraction_theta_full 0.997
_diffrn_measured_fraction_theta_max 0.997
_diffrn_measurement_device_type 'CCD AREA DETECTOR'
_diffrn_measurement_method 'OMEGA SCANS'
_diffrn_radiation_monochromator graphite
_diffrn_radiation_source 'fine-focus sealed tube'
_diffrn_radiation_type MoK\a
_diffrn_radiation_wavelength 0.71073
_diffrn_reflns_av_R_equivalents 0.2151
_diffrn_reflns_av_sigmaI/netI 0.3188
_diffrn_reflns_limit_h_max 14
_diffrn_reflns_limit_h_min -14
_diffrn_reflns_limit_k_max 15
_diffrn_reflns_limit_k_min -15
_diffrn_reflns_limit_l_max 17
_diffrn_reflns_limit_l_min -17
_diffrn_reflns_number 18689
_diffrn_reflns_theta_full 25.00
_diffrn_reflns_theta_max 25.00
_diffrn_reflns_theta_min 1.59
_exptl_absorpt_coefficient_mu 0.686
_exptl_absorpt_correction_T_max 0.9222
_exptl_absorpt_correction_T_min 0.8749
_exptl_absorpt_correction_type 'EMPIRICAL SADABS'
_exptl_crystal_colour 'BROWN ORANGE'
_exptl_crystal_density_diffrn 1.325
_exptl_crystal_density_method 'not measured'
_exptl_crystal_description PRISMATIC
_exptl_crystal_F_000 818
_exptl_crystal_size_max 0.20
_exptl_crystal_size_mid 0.15
_exptl_crystal_size_min 0.12
_refine_diff_density_max 0.521
_refine_diff_density_min -0.440
_refine_diff_density_rms 0.073
_refine_ls_extinction_method none
_refine_ls_goodness_of_fit_ref 0.917
_refine_ls_hydrogen_treatment constr
_refine_ls_matrix_type full
_refine_ls_number_parameters 536
_refine_ls_number_reflns 6952
_refine_ls_number_restraints 211
_refine_ls_restrained_S_all 0.918
_refine_ls_R_factor_all 0.2808
_refine_ls_R_factor_gt 0.0811
_refine_ls_shift/su_max 0.000
_refine_ls_shift/su_mean 0.000
_refine_ls_structure_factor_coef Fsqd
_refine_ls_weighting_details 'calc w=1/[\s^2^(Fo^2^)+(0.0676P)^2^+0.0000P] where P=(Fo^2^+2Fc^2^)/3'
_refine_ls_weighting_scheme calc
_refine_ls_wR_factor_gt 0.1413
_refine_ls_wR_factor_ref 0.2121
_reflns_number_gt 2141
_reflns_number_total 6952
_reflns_threshold_expression >2sigma(I)
_cod_data_source_file c2dt32056h.txt
_cod_data_source_block p-1
_cod_depositor_comments
;
The following automatic conversions were performed:

'_symmetry_cell_setting' value 'TRICLINIC' changed to 'triclinic'
according to /home/saulius/struct/CIF-dictionaries/cif_core.dic
dictionary named 'cif_core.dic' version 2.4.2 from
2011-04-26.

'_refine_ls_hydrogen_treatment' value 'CONSTR' changed
to 'constr' according to
/home/saulius/struct/CIF-dictionaries/cif_core.dic dictionary named
'cif_core.dic' version 2.4.2 from 2011-04-26.

Automatic conversion script
Id: cif_fix_values 1891 2012-01-12 08:04:46Z andrius 
;
_cod_original_cell_volume 1978.2(14)
_cod_original_sg_symbol_H-M P-1
_cod_database_code 7022224

loop_
_symmetry_equiv_pos_as_xyz
'x, y, z'
'-x, -y, -z'

loop_
_atom_site_label
_atom_site_type_symbol
_atom_site_fract_x
_atom_site_fract_y
_atom_site_fract_z
_atom_site_U_iso_or_equiv
_atom_site_adp_type
_atom_site_occupancy
_atom_site_symmetry_multiplicity
_atom_site_calc_flag
_atom_site_refinement_flags
_atom_site_disorder_assembly
_atom_site_disorder_group
Cu1 Cu 0.79889(11) 0.41351(10) 0.20298(8) 0.0549(5) Uani 1 1 d . . .
N1 N 0.6371(7) 0.3856(6) 0.3349(6) 0.059(2) Uani 1 1 d . . .
C2 C 0.6147(9) 0.3281(8) 0.4357(7) 0.067(3) Uani 1 1 d . . .
H2 H 0.6753 0.2878 0.4498 0.080 Uiso 1 1 calc R . .
C3 C 0.5084(10) 0.3254(9) 0.5184(8) 0.082(4) Uani 1 1 d . . .
H3 H 0.4982 0.2851 0.5862 0.099 Uiso 1 1 calc R . .
C4 C 0.4180(11) 0.3834(11) 0.4986(9) 0.101(4) Uani 1 1 d . . .
H4 H 0.3452 0.3823 0.5534 0.122 Uiso 1 1 calc R . .
C5 C 0.4344(10) 0.4446(9) 0.3961(8) 0.091(4) Uani 1 1 d . . .
H5 H 0.3750 0.4853 0.3804 0.109 Uiso 1 1 calc R . .
C6 C 0.5448(10) 0.4399(8) 0.3206(7) 0.056(3) Uani 1 1 d . . .
C7 C 0.5736(10) 0.5024(8) 0.2091(8) 0.055(3) Uani 1 1 d . . .
N8 N 0.4998(7) 0.5667(7) 0.1736(6) 0.066(2) Uani 1 1 d . . .
N9 N 0.5709(8) 0.6059(6) 0.0721(7) 0.061(2) Uani 1 1 d . . .
N10 N 0.6799(8) 0.5691(7) 0.0458(6) 0.064(2) Uani 1 1 d . . .
N11 N 0.6823(7) 0.4996(6) 0.1352(6) 0.057(2) Uani 1 1 d . . .
C12 C 0.5347(10) 0.6971(9) -0.0026(8) 0.064(3) Uani 1 1 d . . .
C13 C 0.6066(10) 0.6898(8) -0.1133(8) 0.099(4) Uani 1 1 d . . .
H13A H 0.6919 0.6961 -0.1278 0.148 Uiso 1 1 calc R . .
H13B H 0.5887 0.7474 -0.1634 0.148 Uiso 1 1 calc R . .
H13C H 0.5840 0.6212 -0.1176 0.148 Uiso 1 1 calc R . .
C14 C 0.5693(10) 0.8009(8) 0.0120(8) 0.094(4) Uani 1 1 d . . .
H14A H 0.5208 0.8023 0.0813 0.141 Uiso 1 1 calc R . .
H14B H 0.5557 0.8618 -0.0381 0.141 Uiso 1 1 calc R . .
H14C H 0.6535 0.8045 0.0018 0.141 Uiso 1 1 calc R . .
C15 C 0.4015(9) 0.6745(8) 0.0281(8) 0.094(4) Uani 1 1 d . . .
H15A H 0.3855 0.6057 0.0207 0.142 Uiso 1 1 calc R . .
H15B H 0.3737 0.7306 -0.0160 0.142 Uiso 1 1 calc R . .
H15C H 0.3596 0.6727 0.0995 0.142 Uiso 1 1 calc R . .
P2 P 0.9352(2) 0.53291(19) 0.20315(18) 0.0484(7) Uani 1 1 d . . .
C16 C 0.8916(11) 0.6581(8) 0.2377(7) 0.055(3) Uani 1 1 d . . .
C17 C 0.7872(10) 0.7010(10) 0.2260(7) 0.069(3) Uani 1 1 d . . .
H17 H 0.7368 0.6630 0.2088 0.083 Uiso 1 1 calc R . .
C18 C 0.7600(14) 0.8019(11) 0.2407(9) 0.106(5) Uani 1 1 d . . .
H18 H 0.6915 0.8317 0.2322 0.127 Uiso 1 1 calc R . .
C19 C 0.8325(17) 0.8571(12) 0.2672(10) 0.111(7) Uani 1 1 d . . .
H19 H 0.8115 0.9234 0.2784 0.133 Uiso 1 1 calc R . .
C20 C 0.9351(15) 0.8173(13) 0.2778(10) 0.110(5) Uani 1 1 d . . .
H20 H 0.9850 0.8563 0.2948 0.133 Uiso 1 1 calc R . .
C21 C 0.9646(11) 0.7152(9) 0.2624(7) 0.075(4) Uani 1 1 d . . .
H21 H 1.0345 0.6869 0.2693 0.090 Uiso 1 1 calc R . .
C22 C 1.0093(9) 0.4686(7) 0.2901(7) 0.046(3) Uani 1 1 d . . .
C23 C 0.9409(9) 0.4316(7) 0.3989(7) 0.063(3) Uani 1 1 d . . .
H23 H 0.8596 0.4444 0.4243 0.076 Uiso 1 1 calc R . .
C24 C 0.9920(11) 0.3768(8) 0.4682(8) 0.076(3) Uani 1 1 d . . .
H24 H 0.9442 0.3521 0.5392 0.092 Uiso 1 1 calc R . .
C25 C 1.1102(12) 0.3584(9) 0.4347(9) 0.092(4) Uani 1 1 d . . .
H25 H 1.1438 0.3224 0.4824 0.111 Uiso 1 1 calc R . .
C26 C 1.1816(11) 0.3938(10) 0.3281(9) 0.098(4) Uani 1 1 d . . .
H26 H 1.2631 0.3813 0.3039 0.118 Uiso 1 1 calc R . .
C27 C 1.1294(9) 0.4477(8) 0.2591(7) 0.074(3) Uani 1 1 d . . .
H27 H 1.1777 0.4710 0.1882 0.088 Uiso 1 1 calc R . .
C28 C 1.0591(7) 0.5917(7) 0.0725(6) 0.052(3) Uani 1 1 d . . .
H28A H 1.1195 0.6358 0.0778 0.062 Uiso 1 1 calc R . .
H28B H 1.0983 0.5342 0.0456 0.062 Uiso 1 1 calc R . .
P3 P 0.8837(2) 0.2805(2) 0.13681(18) 0.0501(8) Uani 1 1 d . . .
C29 C 0.7858(9) 0.1803(7) 0.1247(8) 0.052(3) Uani 1 1 d . . .
C30 C 0.6726(11) 0.1480(8) 0.2024(8) 0.071(3) Uani 1 1 d . . .
H30 H 0.6476 0.1778 0.2571 0.085 Uiso 1 1 calc R . .
C31 C 0.5950(11) 0.0714(10) 0.2002(10) 0.085(4) Uani 1 1 d . . .
H31 H 0.5192 0.0488 0.2538 0.102 Uiso 1 1 calc R . .
C32 C 0.6312(13) 0.0299(9) 0.1188(12) 0.086(4) Uani 1 1 d . . .
H32 H 0.5784 -0.0195 0.1158 0.103 Uiso 1 1 calc R . .
C33 C 0.7448(13) 0.0599(10) 0.0407(10) 0.088(4) Uani 1 1 d . . .
H33 H 0.7690 0.0297 -0.0139 0.106 Uiso 1 1 calc R . .
C34 C 0.8240(10) 0.1358(8) 0.0436(8) 0.067(3) Uani 1 1 d . . .
H34 H 0.9012 0.1560 -0.0084 0.080 Uiso 1 1 calc R . .
C35 C 0.9710(9) 0.1943(7) 0.2057(7) 0.052(3) Uani 1 1 d . . .
C36 C 1.0559(10) 0.1322(9) 0.1646(8) 0.077(3) Uani 1 1 d . . .
H36 H 1.0735 0.1329 0.0962 0.092 Uiso 1 1 calc R . .
C37 C 1.1179(10) 0.0672(9) 0.2202(10) 0.095(4) Uani 1 1 d . . .
H37 H 1.1765 0.0257 0.1895 0.114 Uiso 1 1 calc R . .
C38 C 1.0913(13) 0.0654(9) 0.3207(11) 0.092(4) Uani 1 1 d . . .
H38 H 1.1322 0.0220 0.3588 0.110 Uiso 1 1 calc R . .
C39 C 1.0058(14) 0.1262(11) 0.3662(10) 0.111(5) Uani 1 1 d . . .
H39 H 0.9881 0.1246 0.4349 0.134 Uiso 1 1 calc R . .
C40 C 0.9447(10) 0.1919(8) 0.3070(8) 0.082(4) Uani 1 1 d . . .
H40 H 0.8862 0.2339 0.3369 0.099 Uiso 1 1 calc R . .
C41 C 0.9989(7) 0.3374(7) 0.0021(6) 0.048(3) Uani 1 1 d . . .
H41A H 1.0627 0.3813 0.0033 0.057 Uiso 1 1 calc R . .
H41B H 1.0350 0.2786 -0.0241 0.057 Uiso 1 1 calc R . .
B1 B 0.6955(13) 0.2040(10) 0.6850(11) 0.169(6) Uani 0.513(10) 1 d PDU A 1
F1 F 0.7070(13) 0.3125(11) 0.6445(12) 0.163(6) Uani 0.513(10) 1 d PDU A 1
F2 F 0.5776(16) 0.1684(14) 0.7253(16) 0.176(7) Uani 0.513(10) 1 d PDU A 1
F3 F 0.757(2) 0.1602(15) 0.6093(15) 0.189(7) Uani 0.513(10) 1 d PDU A 1
F4 F 0.7410(18) 0.1757(15) 0.7597(14) 0.168(6) Uani 0.513(10) 1 d PDU A 1
B10 B 0.6757(13) 0.1832(11) 0.7066(11) 0.169(6) Uani 0.487(10) 1 d PDU A 2
F11 F 0.7559(18) 0.2461(16) 0.7165(16) 0.190(6) Uani 0.487(10) 1 d PDU A 2
F12 F 0.5692(16) 0.2269(14) 0.7250(15) 0.143(6) Uani 0.487(10) 1 d PDU A 2
F13 F 0.719(2) 0.1754(17) 0.6091(15) 0.182(7) Uani 0.487(10) 1 d PDU A 2
F14 F 0.6588(14) 0.0840(13) 0.7757(13) 0.180(6) Uani 0.487(10) 1 d PDU A 2
C100 C 0.691(3) -0.019(3) 0.493(4) 0.185(13) Uani 0.50 1 d PDU B -1
H10A H 0.7333 -0.0810 0.5124 0.278 Uiso 0.50 1 calc PR B -1
H10B H 0.6771 0.0218 0.5406 0.278 Uiso 0.50 1 calc PR B -1
H10C H 0.7397 0.0252 0.4233 0.278 Uiso 0.50 1 calc PR B -1
C101 C 0.571(3) -0.058(3) 0.495(4) 0.174(11) Uani 0.50 1 d PDU B -1
H10D H 0.5831 -0.0914 0.4405 0.209 Uiso 0.50 1 calc PR B -1
H10E H 0.5244 -0.1108 0.5622 0.209 Uiso 0.50 1 calc PR B -1
O102 O 0.509(3) 0.038(2) 0.479(3) 0.172(9) Uani 0.50 1 d PDU B -1
C103 C 0.385(3) 0.014(3) 0.488(4) 0.169(11) Uani 0.50 1 d PDU B -1
H10F H 0.3326 -0.0194 0.5604 0.203 Uiso 0.50 1 calc PR B -1
H10G H 0.3845 -0.0356 0.4490 0.203 Uiso 0.50 1 calc PR B -1
C104 C 0.337(3) 0.124(2) 0.442(2) 0.142(10) Uani 0.50 1 d PDU B -1
H10H H 0.2544 0.1117 0.4514 0.212 Uiso 0.50 1 calc PR B -1
H10I H 0.3860 0.1541 0.3687 0.212 Uiso 0.50 1 calc PR B -1
H10J H 0.3433 0.1747 0.4776 0.212 Uiso 0.50 1 calc PR B -1

loop_
_atom_site_aniso_label
_atom_site_aniso_U_11
_atom_site_aniso_U_22
_atom_site_aniso_U_33
_atom_site_aniso_U_23
_atom_site_aniso_U_13
_atom_site_aniso_U_12
Cu1 0.0608(9) 0.0528(9) 0.0383(7) -0.0001(6) -0.0153(6) 0.0035(7)
N1 0.073(6) 0.055(6) 0.043(5) -0.002(4) -0.025(5) 0.004(5)
C2 0.069(8) 0.080(8) 0.043(7) -0.004(6) -0.024(6) 0.000(6)
C3 0.073(9) 0.107(10) 0.030(6) 0.009(6) -0.003(6) 0.006(8)
C4 0.071(9) 0.152(13) 0.047(8) -0.020(8) 0.005(7) 0.018(9)
C5 0.087(9) 0.110(10) 0.043(7) -0.005(7) -0.005(7) 0.015(8)
C6 0.057(8) 0.065(7) 0.036(6) -0.014(5) -0.009(6) -0.001(6)
C7 0.059(8) 0.052(7) 0.056(7) -0.009(6) -0.030(6) 0.010(6)
N8 0.059(6) 0.074(6) 0.047(6) -0.010(5) -0.008(5) 0.014(5)
N9 0.052(6) 0.061(6) 0.063(6) -0.005(5) -0.024(5) 0.011(5)
N10 0.067(7) 0.071(6) 0.048(6) -0.006(5) -0.024(5) 0.000(5)
N11 0.051(6) 0.069(6) 0.037(5) -0.002(4) -0.014(4) 0.005(5)
C12 0.078(9) 0.064(8) 0.060(7) -0.010(6) -0.046(7) 0.020(7)
C13 0.147(11) 0.088(9) 0.074(9) -0.017(7) -0.064(8) 0.050(8)
C14 0.125(10) 0.041(7) 0.120(10) -0.010(7) -0.061(8) -0.006(7)
C15 0.088(10) 0.082(9) 0.122(10) 0.003(7) -0.075(8) 0.003(7)
P2 0.0581(18) 0.0424(17) 0.0348(15) -0.0012(12) -0.0150(14) 0.0029(14)
C16 0.075(8) 0.041(7) 0.031(6) -0.002(5) -0.008(6) -0.004(6)
C17 0.078(9) 0.066(9) 0.044(6) -0.005(6) -0.011(6) -0.001(7)
C18 0.161(16) 0.063(11) 0.053(8) -0.009(7) -0.004(8) 0.037(10)
C19 0.20(2) 0.046(10) 0.060(9) -0.021(7) -0.017(11) 0.015(11)
C20 0.167(17) 0.086(13) 0.079(10) -0.039(9) -0.035(11) -0.009(11)
C21 0.122(11) 0.054(8) 0.045(7) -0.015(6) -0.026(7) -0.003(8)
C22 0.053(7) 0.038(6) 0.043(6) -0.003(5) -0.021(5) -0.007(5)
C23 0.076(8) 0.065(7) 0.043(6) -0.002(5) -0.027(6) 0.002(6)
C24 0.082(9) 0.085(9) 0.047(7) 0.008(6) -0.028(7) -0.014(7)
C25 0.092(10) 0.104(10) 0.067(9) 0.014(7) -0.045(8) 0.002(8)
C26 0.079(9) 0.151(13) 0.069(9) -0.015(8) -0.048(8) 0.013(9)
C27 0.052(8) 0.109(10) 0.040(6) 0.004(6) -0.017(6) -0.001(7)
C28 0.054(6) 0.047(6) 0.047(6) -0.004(5) -0.017(5) 0.004(5)
P3 0.0593(18) 0.0453(17) 0.0343(15) 0.0020(12) -0.0156(14) -0.0011(14)
C29 0.064(8) 0.052(7) 0.042(6) -0.006(6) -0.028(6) 0.004(6)
C30 0.080(9) 0.062(8) 0.057(8) -0.004(6) -0.022(7) -0.016(7)
C31 0.093(10) 0.081(10) 0.069(9) 0.005(7) -0.038(8) -0.010(8)
C32 0.100(12) 0.058(9) 0.100(11) 0.004(8) -0.059(10) -0.001(8)
C33 0.119(12) 0.075(10) 0.086(10) -0.034(8) -0.050(10) 0.010(9)
C34 0.101(10) 0.035(7) 0.066(8) -0.006(6) -0.039(7) 0.000(7)
C35 0.061(7) 0.051(7) 0.047(7) -0.012(5) -0.028(6) 0.016(6)
C36 0.081(9) 0.086(9) 0.049(7) -0.001(6) -0.025(6) 0.033(7)
C37 0.105(10) 0.087(10) 0.083(10) -0.001(8) -0.046(9) 0.030(8)
C38 0.129(13) 0.055(9) 0.098(11) 0.011(8) -0.077(10) -0.006(8)
C39 0.190(16) 0.098(11) 0.067(9) -0.011(8) -0.084(10) 0.032(10)
C40 0.129(11) 0.074(8) 0.055(8) -0.017(6) -0.049(8) 0.018(7)
C41 0.046(6) 0.040(6) 0.044(6) -0.004(5) -0.008(5) -0.003(5)
B1 0.184(9) 0.147(9) 0.173(8) -0.027(8) -0.083(8) 0.029(8)
F1 0.170(10) 0.111(10) 0.176(11) -0.005(9) -0.059(9) 0.028(9)
F2 0.171(10) 0.142(12) 0.181(9) 0.001(10) -0.068(9) 0.004(10)
F3 0.212(12) 0.168(10) 0.178(10) -0.079(9) -0.048(10) 0.066(10)
F4 0.201(10) 0.142(12) 0.180(10) -0.008(9) -0.126(8) 0.040(9)
B10 0.183(9) 0.147(9) 0.173(8) -0.025(8) -0.082(8) 0.030(8)
F11 0.207(10) 0.166(12) 0.176(11) -0.008(10) -0.082(9) -0.012(10)
F12 0.158(10) 0.114(12) 0.159(10) -0.023(10) -0.079(8) 0.047(9)
F13 0.205(12) 0.185(11) 0.171(10) -0.071(10) -0.078(10) 0.058(10)
F14 0.159(10) 0.137(11) 0.202(10) 0.022(9) -0.080(9) 0.039(9)
C100 0.18(3) 0.18(2) 0.18(2) -0.091(19) -0.02(3) -0.01(3)
C101 0.18(3) 0.159(18) 0.173(18) -0.085(17) -0.02(2) 0.00(2)
O102 0.17(3) 0.153(17) 0.176(18) -0.080(16) -0.02(2) 0.02(2)
C103 0.16(3) 0.157(18) 0.175(18) -0.079(17) -0.03(2) 0.01(2)
C104 0.15(2) 0.13(2) 0.16(2) -0.100(18) -0.047(19) 0.02(2)

loop_
_atom_type_symbol
_atom_type_description
_atom_type_scat_dispersion_real
_atom_type_scat_dispersion_imag
_atom_type_scat_source
C C 0.0033 0.0016 'International Tables Vol C Tables 4.2.6.8 and 6.1.1.4'
H H 0.0000 0.0000 'International Tables Vol C Tables 4.2.6.8 and 6.1.1.4'
B B 0.0013 0.0007 'International Tables Vol C Tables 4.2.6.8 and 6.1.1.4'
N N 0.0061 0.0033 'International Tables Vol C Tables 4.2.6.8 and 6.1.1.4'
O O 0.0106 0.0060 'International Tables Vol C Tables 4.2.6.8 and 6.1.1.4'
F F 0.0171 0.0103 'International Tables Vol C Tables 4.2.6.8 and 6.1.1.4'
P P 0.1023 0.0942 'International Tables Vol C Tables 4.2.6.8 and 6.1.1.4'
Cu Cu 0.3201 1.2651 'International Tables Vol C Tables 4.2.6.8 and 6.1.1.4'

loop_
_geom_angle_atom_site_label_1
_geom_angle_atom_site_label_2
_geom_angle_atom_site_label_3
_geom_angle
_geom_angle_site_symmetry_1
N1 Cu1 N11 79.5(3) .
N1 Cu1 P3 122.6(2) .
N11 Cu1 P3 114.8(2) .
N1 Cu1 P2 111.7(2) .
N11 Cu1 P2 109.4(2) .
P3 Cu1 P2 113.80(11) .
C6 N1 C2 114.3(8) .
C6 N1 Cu1 116.0(6) .
C2 N1 Cu1 129.3(7) .
N1 C2 C3 124.4(10) .
N1 C2 H2 117.8 .
C3 C2 H2 117.8 .
C4 C3 C2 118.4(10) .
C4 C3 H3 120.8 .
C2 C3 H3 120.8 .
C3 C4 C5 120.5(10) .
C3 C4 H4 119.8 .
C5 C4 H4 119.8 .
C6 C5 C4 115.2(11) .
C6 C5 H5 122.4 .
C4 C5 H5 122.4 .
N1 C6 C5 127.2(9) .
N1 C6 C7 112.5(9) .
C5 C6 C7 120.2(10) .
N8 C7 N11 114.5(8) .
N8 C7 C6 125.0(10) .
N11 C7 C6 120.5(9) .
C7 N8 N9 100.4(8) .
N10 N9 N8 114.6(8) .
N10 N9 C12 123.3(9) .
N8 N9 C12 121.6(9) .
N9 N10 N11 105.7(7) .
C7 N11 N10 104.7(8) .
C7 N11 Cu1 111.0(6) .
N10 N11 Cu1 143.2(7) .
C15 C12 C14 113.8(9) .
C15 C12 N9 106.1(8) .
C14 C12 N9 105.8(8) .
C15 C12 C13 111.3(9) .
C14 C12 C13 112.7(9) .
N9 C12 C13 106.5(8) .
C12 C13 H13A 109.5 .
C12 C13 H13B 109.5 .
H13A C13 H13B 109.5 .
C12 C13 H13C 109.5 .
H13A C13 H13C 109.5 .
H13B C13 H13C 109.5 .
C12 C14 H14A 109.5 .
C12 C14 H14B 109.5 .
H14A C14 H14B 109.5 .
C12 C14 H14C 109.5 .
H14A C14 H14C 109.5 .
H14B C14 H14C 109.5 .
C12 C15 H15A 109.5 .
C12 C15 H15B 109.5 .
H15A C15 H15B 109.5 .
C12 C15 H15C 109.5 .
H15A C15 H15C 109.5 .
H15B C15 H15C 109.5 .
C22 P2 C16 102.8(5) .
C22 P2 C28 105.8(4) .
C16 P2 C28 99.7(4) .
C22 P2 Cu1 111.3(3) .
C16 P2 Cu1 122.3(4) .
C28 P2 Cu1 113.1(3) .
C21 C16 C17 119.8(11) .
C21 C16 P2 121.8(10) .
C17 C16 P2 118.0(10) .
C18 C17 C16 118.8(12) .
C18 C17 H17 120.6 .
C16 C17 H17 120.6 .
C19 C18 C17 120.8(16) .
C19 C18 H18 119.6 .
C17 C18 H18 119.6 .
C18 C19 C20 121.2(16) .
C18 C19 H19 119.4 .
C20 C19 H19 119.4 .
C19 C20 C21 118.7(15) .
C19 C20 H20 120.7 .
C21 C20 H20 120.7 .
C16 C21 C20 120.6(13) .
C16 C21 H21 119.7 .
C20 C21 H21 119.7 .
C27 C22 C23 115.6(9) .
C27 C22 P2 125.1(7) .
C23 C22 P2 119.3(8) .
C24 C23 C22 121.4(10) .
C24 C23 H23 119.3 .
C22 C23 H23 119.3 .
C25 C24 C23 121.1(10) .
C25 C24 H24 119.4 .
C23 C24 H24 119.4 .
C24 C25 C26 119.6(11) .
C24 C25 H25 120.2 .
C26 C25 H25 120.2 .
C27 C26 C25 118.9(11) .
C27 C26 H26 120.6 .
C25 C26 H26 120.6 .
C22 C27 C26 123.3(10) .
C22 C27 H27 118.3 .
C26 C27 H27 118.3 .
C41 C28 P2 107.7(5) 2_765
C41 C28 H28A 110.2 2_765
P2 C28 H28A 110.2 .
C41 C28 H28B 110.2 2_765
P2 C28 H28B 110.2 .
H28A C28 H28B 108.5 .
C35 P3 C29 103.0(4) .
C35 P3 C41 102.7(4) .
C29 P3 C41 103.8(4) .
C35 P3 Cu1 115.2(3) .
C29 P3 Cu1 119.3(4) .
C41 P3 Cu1 111.0(3) .
C30 C29 C34 120.0(10) .
C30 C29 P3 117.3(9) .
C34 C29 P3 122.7(9) .
C29 C30 C31 120.8(11) .
C29 C30 H30 119.6 .
C31 C30 H30 119.6 .
C32 C31 C30 119.3(12) .
C32 C31 H31 120.4 .
C30 C31 H31 120.4 .
C31 C32 C33 121.0(13) .
C31 C32 H32 119.5 .
C33 C32 H32 119.5 .
C32 C33 C34 119.8(12) .
C32 C33 H33 120.1 .
C34 C33 H33 120.1 .
C29 C34 C33 119.1(11) .
C29 C34 H34 120.4 .
C33 C34 H34 120.4 .
C36 C35 C40 118.4(10) .
C36 C35 P3 124.7(8) .
C40 C35 P3 116.9(9) .
C35 C36 C37 122.6(11) .
C35 C36 H36 118.7 .
C37 C36 H36 118.7 .
C38 C37 C36 118.7(12) .
C38 C37 H37 120.7 .
C36 C37 H37 120.7 .
C37 C38 C39 121.1(12) .
C37 C38 H38 119.5 .
C39 C38 H38 119.5 .
C38 C39 C40 118.7(12) .
C38 C39 H39 120.7 .
C40 C39 H39 120.7 .
C35 C40 C39 120.6(11) .
C35 C40 H40 119.7 .
C39 C40 H40 119.7 .
C28 C41 P3 111.2(5) 2_765
C28 C41 H41A 109.4 2_765
P3 C41 H41A 109.4 .
C28 C41 H41B 109.4 2_765
P3 C41 H41B 109.4 .
H41A C41 H41B 108.0 .
F2 B1 F4 110.0(7) .
F2 B1 F1 108.8(6) .
F4 B1 F1 109.9(7) .
F2 B1 F3 109.9(7) .
F4 B1 F3 108.8(7) .
F1 B1 F3 109.4(7) .
F14 B10 F12 109.3(7) .
F14 B10 F13 109.5(7) .
F12 B10 F13 109.5(7) .
F14 B10 F11 109.4(7) .
F12 B10 F11 109.9(7) .
F13 B10 F11 109.2(7) .
C101 C100 H10A 109.5 .
C101 C100 H10B 109.5 .
H10A C100 H10B 109.5 .
C101 C100 H10C 109.5 .
H10A C100 H10C 109.5 .
H10B C100 H10C 109.5 .
O102 C101 C100 105(3) .
O102 C101 H10D 110.8 .
C100 C101 H10D 110.8 .
O102 C101 H10E 110.8 .
C100 C101 H10E 110.8 .
H10D C101 H10E 108.9 .
C101 O102 C103 112(2) .
O102 C103 C104 108(3) .
O102 C103 H10F 110.2 .
C104 C103 H10F 110.2 .
O102 C103 H10G 110.2 .
C104 C103 H10G 110.2 .
H10F C103 H10G 108.5 .
C103 C104 H10H 109.5 .
C103 C104 H10I 109.5 .
H10H C104 H10I 109.5 .
C103 C104 H10J 109.5 .
H10H C104 H10J 109.5 .
H10I C104 H10J 109.5 .

loop_
_geom_bond_atom_site_label_1
_geom_bond_atom_site_label_2
_geom_bond_distance
_geom_bond_site_symmetry_2
Cu1 N1 2.096(8) .
Cu1 N11 2.108(8) .
Cu1 P3 2.251(3) .
Cu1 P2 2.273(3) .
N1 C6 1.341(11) .
N1 C2 1.357(10) .
C2 C3 1.375(12) .
C2 H2 0.9300 .
C3 C4 1.371(13) .
C3 H3 0.9300 .
C4 C5 1.404(13) .
C4 H4 0.9300 .
C5 C6 1.377(12) .
C5 H5 0.9300 .
C6 C7 1.490(12) .
C7 N8 1.336(10) .
C7 N11 1.346(10) .
N8 N9 1.340(9) .
N9 N10 1.330(9) .
N9 C12 1.526(11) .
N10 N11 1.354(9) .
C12 C15 1.494(12) .
C12 C14 1.510(12) .
C12 C13 1.542(12) .
C13 H13A 0.9600 .
C13 H13B 0.9600 .
C13 H13C 0.9600 .
C14 H14A 0.9600 .
C14 H14B 0.9600 .
C14 H14C 0.9600 .
C15 H15A 0.9600 .
C15 H15B 0.9600 .
C15 H15C 0.9600 .
P2 C22 1.801(9) .
P2 C16 1.840(10) .
P2 C28 1.865(8) .
C16 C21 1.362(12) .
C16 C17 1.399(12) .
C17 C18 1.395(14) .
C17 H17 0.9300 .
C18 C19 1.360(17) .
C18 H18 0.9300 .
C19 C20 1.361(17) .
C19 H19 0.9300 .
C20 C21 1.419(15) .
C20 H20 0.9300 .
C21 H21 0.9300 .
C22 C27 1.379(11) .
C22 C23 1.414(11) .
C23 C24 1.379(12) .
C23 H23 0.9300 .
C24 C25 1.350(13) .
C24 H24 0.9300 .
C25 C26 1.395(13) .
C25 H25 0.9300 .
C26 C27 1.383(12) .
C26 H26 0.9300 .
C27 H27 0.9300 .
C28 C41 1.560(10) 2_765
C28 H28A 0.9700 .
C28 H28B 0.9700 .
P3 C35 1.843(9) .
P3 C29 1.856(10) .
P3 C41 1.858(8) .
C29 C30 1.374(12) .
C29 C34 1.378(12) .
C30 C31 1.388(13) .
C30 H30 0.9300 .
C31 C32 1.359(14) .
C31 H31 0.9300 .
C32 C33 1.377(14) .
C32 H32 0.9300 .
C33 C34 1.401(13) .
C33 H33 0.9300 .
C34 H34 0.9300 .
C35 C36 1.348(11) .
C35 C40 1.372(11) .
C36 C37 1.387(13) .
C36 H36 0.9300 .
C37 C38 1.363(14) .
C37 H37 0.9300 .
C38 C39 1.363(15) .
C38 H38 0.9300 .
C39 C40 1.415(14) .
C39 H39 0.9300 .
C40 H40 0.9300 .
C41 C28 1.560(10) 2_765
C41 H41A 0.9700 .
C41 H41B 0.9700 .
B1 F2 1.340(12) .
B1 F4 1.341(12) .
B1 F1 1.343(12) .
B1 F3 1.343(12) .
B10 F14 1.343(13) .
B10 F12 1.344(13) .
B10 F13 1.346(13) .
B10 F11 1.346(13) .
C100 C101 1.521(19) .
C100 H10A 0.9600 .
C100 H10B 0.9600 .
C100 H10C 0.9600 .
C101 O102 1.443(18) .
C101 H10D 0.9700 .
C101 H10E 0.9700 .
O102 C103 1.469(19) .
C103 C104 1.577(19) .
C103 H10F 0.9700 .
C103 H10G 0.9700 .
C104 H10H 0.9600 .
C104 H10I 0.9600 .
C104 H10J 0.9600 .

loop_
_geom_torsion_atom_site_label_1
_geom_torsion_atom_site_label_2
_geom_torsion_atom_site_label_3
_geom_torsion_atom_site_label_4
_geom_torsion
_geom_torsion_site_symmetry_4
N11 Cu1 N1 C6 -6.7(7) .
P3 Cu1 N1 C6 -119.6(6) .
P2 Cu1 N1 C6 100.1(7) .
N11 Cu1 N1 C2 -179.9(9) .
P3 Cu1 N1 C2 67.3(9) .
P2 Cu1 N1 C2 -73.1(8) .
C6 N1 C2 C3 -1.2(15) .
Cu1 N1 C2 C3 172.1(8) .
N1 C2 C3 C4 0.7(17) .
C2 C3 C4 C5 -0.4(19) .
C3 C4 C5 C6 0.7(18) .
C2 N1 C6 C5 1.5(15) .
Cu1 N1 C6 C5 -172.7(9) .
C2 N1 C6 C7 179.6(8) .
Cu1 N1 C6 C7 5.4(10) .
C4 C5 C6 N1 -1.3(17) .
C4 C5 C6 C7 -179.2(10) .
N1 C6 C7 N8 -177.4(9) .
C5 C6 C7 N8 0.9(16) .
N1 C6 C7 N11 0.5(13) .
C5 C6 C7 N11 178.8(9) .
N11 C7 N8 N9 -1.1(11) .
C6 C7 N8 N9 176.9(9) .
C7 N8 N9 N10 0.3(11) .
C7 N8 N9 C12 -171.6(8) .
N8 N9 N10 N11 0.5(10) .
C12 N9 N10 N11 172.3(8) .
N8 C7 N11 N10 1.5(11) .
C6 C7 N11 N10 -176.7(8) .
N8 C7 N11 Cu1 172.1(7) .
C6 C7 N11 Cu1 -6.0(11) .
N9 N10 N11 C7 -1.1(9) .
N9 N10 N11 Cu1 -166.5(8) .
N1 Cu1 N11 C7 6.5(6) .
P3 Cu1 N11 C7 127.7(6) .
P2 Cu1 N11 C7 -103.0(6) .
N1 Cu1 N11 N10 171.4(11) .
P3 Cu1 N11 N10 -67.5(11) .
P2 Cu1 N11 N10 61.9(11) .
N10 N9 C12 C15 149.4(9) .
N8 N9 C12 C15 -39.4(12) .
N10 N9 C12 C14 -89.4(11) .
N8 N9 C12 C14 81.8(11) .
N10 N9 C12 C13 30.7(13) .
N8 N9 C12 C13 -158.1(9) .
N1 Cu1 P2 C22 78.2(4) .
N11 Cu1 P2 C22 164.3(4) .
P3 Cu1 P2 C22 -65.8(4) .
N1 Cu1 P2 C16 -43.7(4) .
N11 Cu1 P2 C16 42.3(4) .
P3 Cu1 P2 C16 172.2(4) .
N1 Cu1 P2 C28 -162.8(4) .
N11 Cu1 P2 C28 -76.7(4) .
P3 Cu1 P2 C28 53.2(3) .
C22 P2 C16 C21 37.9(9) .
C28 P2 C16 C21 -70.9(8) .
Cu1 P2 C16 C21 163.7(6) .
C22 P2 C16 C17 -149.7(7) .
C28 P2 C16 C17 101.5(8) .
Cu1 P2 C16 C17 -23.8(8) .
C21 C16 C17 C18 -0.4(14) .
P2 C16 C17 C18 -173.0(7) .
C16 C17 C18 C19 -0.9(17) .
C17 C18 C19 C20 2(2) .
C18 C19 C20 C21 -1(2) .
C17 C16 C21 C20 0.8(15) .
P2 C16 C21 C20 173.2(8) .
C19 C20 C21 C16 -0.1(19) .
C16 P2 C22 C27 -117.1(9) .
C28 P2 C22 C27 -13.0(10) .
Cu1 P2 C22 C27 110.3(8) .
C16 P2 C22 C23 65.6(8) .
C28 P2 C22 C23 169.8(7) .
Cu1 P2 C22 C23 -67.0(8) .
C27 C22 C23 C24 -1.0(14) .
P2 C22 C23 C24 176.6(8) .
C22 C23 C24 C25 1.3(17) .
C23 C24 C25 C26 -1.0(18) .
C24 C25 C26 C27 0.4(19) .
C23 C22 C27 C26 0.3(16) .
P2 C22 C27 C26 -177.0(9) .
C25 C26 C27 C22 -0.1(19) .
C22 P2 C28 C41 -171.9(6) 2_765
C16 P2 C28 C41 -65.5(7) 2_765
Cu1 P2 C28 C41 66.0(6) 2_765
N1 Cu1 P3 C35 -79.8(4) .
N11 Cu1 P3 C35 -173.0(4) .
P2 Cu1 P3 C35 59.9(3) .
N1 Cu1 P3 C29 43.5(5) .
N11 Cu1 P3 C29 -49.7(4) .
P2 Cu1 P3 C29 -176.9(3) .
N1 Cu1 P3 C41 164.1(4) .
N11 Cu1 P3 C41 70.8(4) .
P2 Cu1 P3 C41 -56.3(3) .
C35 P3 C29 C30 92.2(8) .
C41 P3 C29 C30 -161.0(7) .
Cu1 P3 C29 C30 -36.8(8) .
C35 P3 C29 C34 -85.7(8) .
C41 P3 C29 C34 21.1(9) .
Cu1 P3 C29 C34 145.2(7) .
C34 C29 C30 C31 -0.5(15) .
P3 C29 C30 C31 -178.5(8) .
C29 C30 C31 C32 -1.4(16) .
C30 C31 C32 C33 2.2(17) .
C31 C32 C33 C34 -1.2(17) .
C30 C29 C34 C33 1.5(14) .
P3 C29 C34 C33 179.4(7) .
C32 C33 C34 C29 -0.7(16) .
C29 P3 C35 C36 68.4(10) .
C41 P3 C35 C36 -39.2(10) .
Cu1 P3 C35 C36 -160.1(8) .
C29 P3 C35 C40 -110.0(8) .
C41 P3 C35 C40 142.4(8) .
Cu1 P3 C35 C40 21.6(9) .
C40 C35 C36 C37 -0.6(16) .
P3 C35 C36 C37 -178.9(8) .
C35 C36 C37 C38 0.5(18) .
C36 C37 C38 C39 -0.2(19) .
C37 C38 C39 C40 0(2) .
C36 C35 C40 C39 0.3(16) .
P3 C35 C40 C39 178.8(9) .
C38 C39 C40 C35 0.0(19) .
C35 P3 C41 C28 176.3(6) 2_765
C29 P3 C41 C28 69.2(7) 2_765
Cu1 P3 C41 C28 -60.1(6) 2_765
C100 C101 O102 C103 -175(3) .
C101 O102 C103 C104 -166(3) .
